data_4104053
loop_
_publ_author_name
'Elinor C. Spencer'
'Ross J. Angel'
'Nancy L. Ross'
'Brian E. Hanson'
'Judith A. K. Howard'

_publ_section_title
;
 Pressure-Induced Cooperative Bond Rearrangement in a Zinc Imidazolate
 Framework: A High-Pressure Single-Crystal X-Ray Diffraction Study
;
_journal_name_full 'Journal of the American Chemical Society'
_journal_page_first 4022
_journal_page_last 4026
_journal_paper_doi 10.1021/ja808531m
_journal_volume 131
_journal_year 2009
_chemical_formula_moiety 'C12 H12 N8 Zn2'
_chemical_formula_sum 'C12 H12 N8 Zn2'
_chemical_formula_weight 399.04
_chemical_name_common
;
Zinc imidazolate 3D framework
;
_chemical_name_systematic
;
 ?
;
_space_group_IT_number 80
_symmetry_cell_setting tetragonal
_symmetry_space_group_name_Hall 'I 4bw'
_symmetry_space_group_name_H-M 'I 41'
_atom_sites_solution_hydrogens geom
_atom_sites_solution_primary direct
_atom_sites_solution_secondary difmap
_audit_creation_method SHELXL-97
_cell_angle_alpha 90.00
_cell_angle_beta 90.00
_cell_angle_gamma 90.00
_cell_formula_units_Z 16
_cell_length_a 22.7482(3)
_cell_length_b 22.7482(3)
_cell_length_c 13.0168(3)
_cell_measurement_pressure Ambient
_cell_measurement_reflns_used 9176
_cell_measurement_temperature 298(2)
_cell_measurement_theta_max 24.999
_cell_measurement_theta_min 3.101
_cell_volume 6735.9(2)
_computing_cell_refinement 'CrysAlis (Oxford Diffraction)'
_computing_data_collection 'CrysAlis (Oxford Diffraction)'
_computing_data_reduction 'CrysAlis (Oxford Diffraction)'
_computing_molecular_graphics 'crystal Maker'
_computing_publication_material SHELXTL
_computing_structure_refinement 'SHELXL-97 (Sheldrick, 1997)'
_computing_structure_solution 'SHELXs-97 (Sheldrick, 1997)'
_diffrn_ambient_pressure Ambient
_diffrn_ambient_temperature 298(2)
_diffrn_detector_area_resol_mean 16.0355
_diffrn_measured_fraction_theta_full 0.996
_diffrn_measured_fraction_theta_max 0.996
_diffrn_measurement_device
;
\k-geometry diffractometer, Gemini, Oxford Diffraction Ltd., 
;
_diffrn_measurement_device_type 'Oxford Diffraction Atlas CCD'
_diffrn_measurement_method 'phi and omega scans'
_diffrn_radiation_monochromator graphite
_diffrn_radiation_source 'fine-focus sealed tube'
_diffrn_radiation_type MoK\a
_diffrn_radiation_wavelength 0.71073
_diffrn_reflns_av_R_equivalents 0.0665
_diffrn_reflns_av_sigmaI/netI 0.0703
_diffrn_reflns_limit_h_max 27
_diffrn_reflns_limit_h_min -27
_diffrn_reflns_limit_k_max 27
_diffrn_reflns_limit_k_min -22
_diffrn_reflns_limit_l_max 15
_diffrn_reflns_limit_l_min -15
_diffrn_reflns_number 26566
_diffrn_reflns_theta_full 25.07
_diffrn_reflns_theta_max 25.07
_diffrn_reflns_theta_min 3.11
_diffrn_source_current 40
_diffrn_source_voltage 50
_diffrn_standards_decay_% <2%
_diffrn_standards_interval_count 50
_diffrn_standards_number 2
_exptl_absorpt_coefficient_mu 2.856
_exptl_absorpt_correction_T_max 0.797
_exptl_absorpt_correction_T_min 0.687
_exptl_absorpt_correction_type analytical
_exptl_absorpt_process_details
;
CrysAlis RED, Oxford Diffraction Ltd.,
Version 1.171.32.20 (release 21-03-2008 CrysAlis171 .NET)
(compiled Mar 21 2008,15:12:32)
Analytical numeric absorption correction using a multifaceted crystal
model based on expressions derived by R.C. Clark & J.S. Reid.
(Clark, R. C. & Reid, J. S. (1995). Acta Cryst. A51, 887-897)
;
_exptl_crystal_colour Colourless
_exptl_crystal_density_diffrn 1.574
_exptl_crystal_density_meas ?
_exptl_crystal_density_method 'not measured'
_exptl_crystal_description Fragment
_exptl_crystal_F_000 3200
_exptl_crystal_size_max 0.1848
_exptl_crystal_size_mid 0.1337
_exptl_crystal_size_min 0.1062
_refine_diff_density_max 0.502
_refine_diff_density_min -0.255
_refine_diff_density_rms 0.061
_refine_ls_extinction_coef 'not refined'
_refine_ls_extinction_method none
_refine_ls_goodness_of_fit_ref 0.900
_refine_ls_hydrogen_treatment constr
_refine_ls_matrix_type full
_refine_ls_number_parameters 400
_refine_ls_number_reflns 5974
_refine_ls_number_restraints 1
_refine_ls_restrained_S_all 0.900
_refine_ls_R_factor_all 0.0524
_refine_ls_R_factor_gt 0.0382
_refine_ls_shift/su_max 0.000
_refine_ls_shift/su_mean 0.000
_refine_ls_structure_factor_coef Fsqd
_refine_ls_weighting_details 'calc w=1/[\s^2^(Fo^2^)+(0.0217P)^2^+0.0000P] where P=(Fo^2^+2Fc^2^)/3'
_refine_ls_weighting_scheme calc
_refine_ls_wR_factor_gt 0.0516
_refine_ls_wR_factor_ref 0.0540
_reflns_number_gt 4816
_reflns_number_total 5974
_reflns_threshold_expression >2sigma(I)
_cod_data_source_file ja808531m_si_002_6.cif
_cod_data_source_block PostDAC_ZnIm
_cod_depositor_comments
;
The following automatic conversions were performed:

'_exptl_crystal_density_meas' value 'not measured' was changed to '?'
- the value is perceived as not measured.

Automatic conversion script
Id: cif_fix_values 3008 2015-01-20 13:52:24Z robertas 
;
_cod_database_code 4104053

loop_
_symmetry_equiv_pos_as_xyz
'x, y, z'
'-x+1/2, -y+1/2, z+1/2'
'-y, x+1/2, z+1/4'
'y+1/2, -x, z+3/4'
'x+1/2, y+1/2, z+1/2'
'-x+1, -y+1, z+1'
'-y+1/2, x+1, z+3/4'
'y+1, -x+1/2, z+5/4'

loop_
_atom_site_label
_atom_site_type_symbol
_atom_site_fract_x
_atom_site_fract_y
_atom_site_fract_z
_atom_site_U_iso_or_equiv
_atom_site_adp_type
_atom_site_occupancy
_atom_site_symmetry_multiplicity
_atom_site_calc_flag
_atom_site_refinement_flags
C1A C -0.0311(3) 0.3734(3) 0.2608(6) 0.046(2) Uani 1 1 d .
H1A H -0.0198 0.3831 0.3273 0.055 Uiso 1 1 calc R
C1B C 0.2731(4) 0.5043(3) -0.0841(6) 0.052(2) Uani 1 1 d .
H1B H 0.2396 0.5266 -0.0717 0.062 Uiso 1 1 calc R
C2A C -0.0277(4) 0.3484(4) 0.1076(6) 0.071(3) Uani 1 1 d .
H2A H -0.0146 0.3367 0.0431 0.085 Uiso 1 1 calc R
C2B C 0.3617(4) 0.4776(4) -0.0850(8) 0.074(3) Uani 1 1 d .
H2B H 0.4023 0.4762 -0.0759 0.088 Uiso 1 1 calc R
C3A C -0.0817(4) 0.3588(4) 0.1311(6) 0.064(2) Uani 1 1 d .
H3A H -0.1134 0.3555 0.0864 0.076 Uiso 1 1 calc R
C3B C 0.3285(4) 0.4363(4) -0.1305(7) 0.067(2) Uani 1 1 d .
H3B H 0.3426 0.4011 -0.1571 0.081 Uiso 1 1 calc R
C4A C 0.1291(3) 0.4750(4) 0.2438(7) 0.056(2) Uani 1 1 d .
H4A H 0.1123 0.4879 0.1827 0.068 Uiso 1 1 calc R
C4B C 0.1425(4) 0.5268(3) -0.2442(6) 0.056(2) Uani 1 1 d .
H4B H 0.1682 0.5324 -0.2989 0.067 Uiso 1 1 calc R
C5A C 0.1570(4) 0.4198(4) 0.3611(6) 0.062(2) Uani 1 1 d .
H5A H 0.1646 0.3872 0.4020 0.074 Uiso 1 1 calc R
C5B C 0.0767(5) 0.5417(4) -0.1382(8) 0.104(4) Uani 1 1 d .
H5B H 0.0466 0.5585 -0.0999 0.124 Uiso 1 1 calc R
C6A C 0.1725(4) 0.4763(4) 0.3840(7) 0.060(3) Uani 1 1 d .
H6A H 0.1925 0.4880 0.4428 0.072 Uiso 1 1 calc R
C6B C 0.0975(4) 0.4867(4) -0.1247(9) 0.099(4) Uani 1 1 d .
H6B H 0.0840 0.4598 -0.0764 0.119 Uiso 1 1 calc R
C7A C 0.1610(3) 0.3725(4) 0.0095(6) 0.047(2) Uani 1 1 d .
H7A H 0.1779 0.4057 0.0388 0.057 Uiso 1 1 calc R
C7B C -0.1286(3) 0.3611(3) 0.5163(6) 0.0442(19) Uani 1 1 d .
H7B H -0.0886 0.3625 0.5017 0.053 Uiso 1 1 calc R
C8A C 0.1113(5) 0.2952(4) -0.0104(7) 0.086(3) Uani 1 1 d .
H8A H 0.0864 0.2635 0.0015 0.103 Uiso 1 1 calc R
C8B C -0.2075(4) 0.3516(4) 0.5979(6) 0.066(2) Uani 1 1 d .
H8B H -0.2356 0.3440 0.6482 0.080 Uiso 1 1 calc R
C9A C -0.2187(4) 0.3680(4) 0.4995(7) 0.068(3) Uani 1 1 d .
H9A H -0.2557 0.3756 0.4722 0.082 Uiso 1 1 calc R
C9B C 0.1367(4) 0.3065(4) -0.1004(7) 0.073(3) Uani 1 1 d .
H9B H 0.1331 0.2844 -0.1601 0.087 Uiso 1 1 calc R
C10A C 0.0891(4) 0.2614(3) 0.3668(6) 0.048(2) Uani 1 1 d .
H10A H 0.0497 0.2703 0.3773 0.057 Uiso 1 1 calc R
C10B C -0.2536(3) 0.4016(3) 0.1448(6) 0.0426(17) Uani 1 1 d .
H10B H -0.2425 0.4389 0.1229 0.051 Uiso 1 1 calc R
C11A C 0.1716(3) 0.2579(3) 0.3000(7) 0.049(2) Uani 1 1 d .
H11A H 0.2028 0.2626 0.2545 0.058 Uiso 1 1 calc R
C11B C -0.2991(3) 0.3201(3) 0.1544(6) 0.050(2) Uani 1 1 d .
H11B H -0.3253 0.2895 0.1424 0.060 Uiso 1 1 calc R
C12A C -0.2568(3) 0.3211(3) 0.2274(6) 0.053(2) Uani 1 1 d .
H12A H -0.2488 0.2908 0.2733 0.064 Uiso 1 1 calc R
C12B C 0.1728(4) 0.2240(3) 0.3849(6) 0.049(2) Uani 1 1 d .
H12B H 0.2052 0.2033 0.4094 0.059 Uiso 1 1 calc R
N1A N 0.0070(3) 0.3569(3) 0.1904(5) 0.0454(16) Uani 1 1 d .
N1B N -0.0213(3) 0.3259(3) 0.6951(5) 0.0514(18) Uani 1 1 d .
N2A N -0.0851(3) 0.3753(2) 0.2310(5) 0.0405(15) Uani 1 1 d .
N2B N 0.2714(3) 0.4536(3) -0.1318(5) 0.0517(16) Uani 1 1 d .
N3A N 0.1287(3) 0.4188(3) 0.2697(5) 0.0470(18) Uani 1 1 d .
N3B N -0.1053(3) 0.4318(2) 0.7863(5) 0.0491(17) Uani 1 1 d .
N4A N 0.1545(3) 0.5124(2) 0.3086(5) 0.0432(14) Uani 1 1 d .
N4B N 0.1407(2) 0.4773(2) -0.1923(5) 0.0435(15) Uani 1 1 d .
N5A N 0.1260(3) 0.3348(3) 0.0606(5) 0.0462(16) Uani 1 1 d .
N5B N -0.1496(3) 0.3484(3) 0.6100(5) 0.0451(18) Uani 1 1 d .
N6A N -0.1682(3) 0.3712(2) 0.4488(5) 0.0449(17) Uani 1 1 d .
N6B N 0.1687(3) 0.3563(3) -0.0888(5) 0.0520(18) Uani 1 1 d .
N7A N 0.1198(3) 0.2834(3) 0.2906(5) 0.0412(16) Uani 1 1 d .
N7B N -0.2965(3) 0.3717(3) 0.1015(4) 0.0460(17) Uani 1 1 d .
N8A N -0.2274(2) 0.3738(3) 0.2233(5) 0.0403(16) Uani 1 1 d .
N8B N 0.1192(3) 0.2252(3) 0.4283(5) 0.0454(18) Uani 1 1 d .
Zn1A Zn 0.09469(4) 0.34892(4) 0.20077(5) 0.0430(2) Uani 1 1 d .
Zn1B Zn -0.10120(4) 0.34920(4) 0.74000(6) 0.0439(2) Uani 1 1 d .
Zn2A Zn -0.15843(4) 0.40058(4) 0.30468(5) 0.0428(2) Uani 1 1 d .
Zn2B Zn 0.19996(4) 0.41336(3) -0.18893(7) 0.0476(2) Uani 1 1 d .

loop_
_atom_site_aniso_label
_atom_site_aniso_U_11
_atom_site_aniso_U_22
_atom_site_aniso_U_33
_atom_site_aniso_U_23
_atom_site_aniso_U_13
_atom_site_aniso_U_12
C1A 0.033(4) 0.072(5) 0.034(5) -0.005(4) 0.001(4) -0.001(4)
C1B 0.063(5) 0.040(4) 0.051(5) -0.017(4) 0.005(4) -0.002(4)
C2A 0.061(6) 0.113(8) 0.037(5) -0.018(5) 0.001(5) -0.013(6)
C2B 0.052(6) 0.073(7) 0.096(8) -0.003(6) -0.008(6) 0.010(5)
C3A 0.055(6) 0.094(7) 0.041(5) -0.003(5) -0.008(5) 0.000(5)
C3B 0.055(6) 0.053(6) 0.093(7) -0.017(5) 0.013(5) -0.003(5)
C4A 0.057(5) 0.071(6) 0.040(5) 0.017(5) -0.009(5) 0.006(5)
C4B 0.067(6) 0.052(5) 0.049(5) -0.004(4) 0.028(5) 0.016(4)
C5A 0.081(6) 0.058(7) 0.047(5) 0.008(4) -0.010(5) 0.021(5)
C5B 0.109(9) 0.072(7) 0.129(10) 0.024(7) 0.072(7) 0.035(7)
C6A 0.074(6) 0.049(6) 0.058(6) 0.007(5) -0.020(5) 0.010(5)
C6B 0.090(7) 0.061(6) 0.146(10) 0.049(6) 0.067(7) 0.021(6)
C7A 0.043(5) 0.068(5) 0.031(4) -0.012(4) 0.014(4) -0.020(4)
C7B 0.033(4) 0.066(6) 0.034(4) 0.008(4) 0.004(4) 0.001(4)
C8A 0.160(10) 0.047(5) 0.050(5) -0.003(5) 0.045(7) -0.040(6)
C8B 0.059(6) 0.094(7) 0.046(5) 0.003(5) 0.010(5) -0.025(6)
C9A 0.042(5) 0.112(8) 0.051(6) 0.025(5) -0.002(5) -0.007(5)
C9B 0.116(8) 0.053(6) 0.049(6) 0.004(5) 0.036(6) -0.024(5)
C10A 0.046(5) 0.045(5) 0.052(5) 0.016(4) -0.004(4) 0.014(4)
C10B 0.050(4) 0.050(4) 0.028(4) 0.000(5) -0.007(3) 0.006(5)
C11A 0.046(5) 0.043(4) 0.057(5) 0.008(4) 0.033(5) 0.016(4)
C11B 0.052(5) 0.046(5) 0.051(5) -0.006(4) -0.016(5) -0.013(4)
C12A 0.056(5) 0.050(5) 0.053(5) 0.019(4) -0.003(5) 0.002(4)
C12B 0.056(5) 0.040(5) 0.053(5) 0.004(4) -0.001(5) 0.005(4)
N1A 0.041(4) 0.059(4) 0.036(4) -0.002(3) -0.001(4) -0.001(3)
N1B 0.048(4) 0.051(4) 0.056(4) 0.016(4) -0.006(4) 0.004(3)
N2A 0.037(4) 0.042(3) 0.042(4) -0.006(3) -0.002(3) -0.009(3)
N2B 0.060(5) 0.044(4) 0.051(4) -0.001(3) 0.007(3) -0.005(3)
N3A 0.057(4) 0.041(4) 0.043(4) 0.009(3) -0.007(3) 0.000(3)
N3B 0.066(4) 0.042(4) 0.040(4) -0.004(3) -0.007(4) 0.006(3)
N4A 0.050(4) 0.046(4) 0.034(3) 0.002(4) -0.007(4) -0.003(3)
N4B 0.054(4) 0.033(4) 0.044(3) -0.002(4) 0.027(4) -0.001(3)
N5A 0.053(4) 0.046(4) 0.040(4) 0.011(4) 0.013(4) 0.012(3)
N5B 0.047(4) 0.050(4) 0.039(4) 0.009(3) -0.012(4) -0.006(4)
N6A 0.060(5) 0.038(4) 0.037(4) 0.019(3) -0.018(4) -0.004(3)
N6B 0.061(4) 0.043(4) 0.052(4) 0.009(4) 0.023(4) -0.021(4)
N7A 0.047(4) 0.046(4) 0.031(4) 0.003(3) 0.011(3) -0.013(3)
N7B 0.040(4) 0.067(4) 0.030(4) 0.002(3) -0.015(3) -0.006(4)
N8A 0.035(3) 0.058(4) 0.028(4) 0.006(3) 0.001(3) 0.002(3)
N8B 0.035(4) 0.060(5) 0.042(4) 0.011(4) 0.001(3) 0.000(3)
Zn1A 0.0476(5) 0.0457(5) 0.0357(5) 0.0096(4) 0.0064(5) 0.0004(5)
Zn1B 0.0526(5) 0.0445(5) 0.0345(4) 0.0074(4) 0.0003(5) 0.0073(5)
Zn2A 0.0416(5) 0.0499(6) 0.0370(5) 0.0070(6) -0.0082(5) -0.0006(4)
Zn2B 0.0616(5) 0.0408(5) 0.0404(5) -0.0012(5) 0.0199(5) -0.0042(5)

loop_
_atom_type_symbol
_atom_type_description
_atom_type_scat_dispersion_real
_atom_type_scat_dispersion_imag
_atom_type_scat_source
C C 0.0033 0.0016 'International Tables Vol C Tables 4.2.6.8 and 6.1.1.4'
H H 0.0000 0.0000 'International Tables Vol C Tables 4.2.6.8 and 6.1.1.4'
N N 0.0061 0.0033 'International Tables Vol C Tables 4.2.6.8 and 6.1.1.4'
Zn Zn 0.2839 1.4301 'International Tables Vol C Tables 4.2.6.8 and 6.1.1.4'

loop_
_geom_angle_atom_site_label_1
_geom_angle_atom_site_label_2
_geom_angle_atom_site_label_3
_geom_angle
_geom_angle_site_symmetry_1
_geom_angle_site_symmetry_3
N2A C1A N1A 115.3(7) . .
N2A C1A H1A 122.3 . .
N1A C1A H1A 122.3 . .
N2B C1B N1B 115.0(7) . 8_453
N2B C1B H1B 122.5 . .
N1B C1B H1B 122.5 8_453 .
C3A C2A N1A 110.0(8) . .
C3A C2A H2A 125.0 . .
N1A C2A H2A 125.0 . .
C3B C2B N1B 107.7(8) . 8_453
C3B C2B H2B 126.2 . .
N1B C2B H2B 126.2 8_453 .
C2A C3A N2A 109.5(8) . .
C2A C3A H3A 125.2 . .
N2A C3A H3A 125.2 . .
C2B C3B N2B 110.0(8) . .
C2B C3B H3B 125.0 . .
N2B C3B H3B 125.0 . .
N3A C4A N4A 117.3(8) . .
N3A C4A H4A 121.3 . .
N4A C4A H4A 121.3 . .
N4B C4B N3B 115.8(7) . 6_453
N4B C4B H4B 122.1 . .
N3B C4B H4B 122.1 6_453 .
N3A C5A C6A 109.3(7) . .
N3A C5A H5A 125.3 . .
C6A C5A H5A 125.3 . .
N3B C5B C6B 110.4(8) 6_453 .
N3B C5B H5B 124.8 6_453 .
C6B C5B H5B 124.8 . .
N4A C6A C5A 109.7(8) . .
N4A C6A H6A 125.2 . .
C5A C6A H6A 125.2 . .
N4B C6B C5B 108.7(8) . .
N4B C6B H6B 125.7 . .
C5B C6B H6B 125.7 . .
N6B C7A N5A 111.9(7) . .
N6B C7A H7A 124.0 . .
N5A C7A H7A 124.0 . .
N6A C7B N5B 114.3(7) . .
N6A C7B H7B 122.8 . .
N5B C7B H7B 122.8 . .
C9B C8A N5A 111.8(8) . .
C9B C8A H8A 124.1 . .
N5A C8A H8A 124.1 . .
N5B C8B C9A 108.2(7) . .
N5B C8B H8B 125.9 . .
C9A C8B H8B 125.9 . .
N6A C9A C8B 108.8(8) . .
N6A C9A H9A 125.6 . .
C8B C9A H9A 125.6 . .
C8A C9B N6B 107.3(8) . .
C8A C9B H9B 126.3 . .
N6B C9B H9B 126.3 . .
N7A C10A N8B 114.6(7) . .
N7A C10A H10A 122.7 . .
N8B C10A H10A 122.7 . .
N7B C10B N8A 114.3(7) . .
N7B C10B H10B 122.8 . .
N8A C10B H10B 122.8 . .
N7A C11A C12B 110.2(7) . .
N7A C11A H11A 124.9 . .
C12B C11A H11A 124.9 . .
C12A C11B N7B 108.1(7) . .
C12A C11B H11B 125.9 . .
N7B C11B H11B 125.9 . .
C11B C12A N8A 109.5(7) . .
C11B C12A H12A 125.3 . .
N8A C12A H12A 125.3 . .
N8B C12B C11A 108.3(6) . .
N8B C12B H12B 125.9 . .
C11A C12B H12B 125.9 . .
C1A N1A C2A 102.2(6) . .
C1A N1A Zn1A 129.3(5) . .
C2A N1A Zn1A 128.4(6) . .
C1B N1B C2B 104.6(7) 7_545 7_545
C1B N1B Zn1B 126.8(5) 7_545 .
C2B N1B Zn1B 127.0(6) 7_545 .
C1A N2A C3A 103.0(7) . .
C1A N2A Zn2A 131.1(5) . .
C3A N2A Zn2A 125.8(6) . .
C1B N2B C3B 102.7(7) . .
C1B N2B Zn2B 126.9(6) . .
C3B N2B Zn2B 130.4(6) . .
C4A N3A C5A 101.8(7) . .
C4A N3A Zn1A 131.5(6) . .
C5A N3A Zn1A 126.7(6) . .
C5B N3B C4B 102.2(6) 6_455 6_455
C5B N3B Zn1B 129.6(6) 6_455 .
C4B N3B Zn1B 127.8(5) 6_455 .
C4A N4A C6A 101.9(6) . .
C4A N4A Zn2A 129.9(6) . 6_454
C6A N4A Zn2A 128.0(6) . 6_454
C4B N4B C6B 103.0(6) . .
C4B N4B Zn2B 128.3(5) . .
C6B N4B Zn2B 127.1(6) . .
C8A N5A C7A 103.6(6) . .
C8A N5A Zn1A 131.1(5) . .
C7A N5A Zn1A 124.3(5) . .
C8B N5B C7B 103.5(6) . .
C8B N5B Zn1B 129.8(6) . .
C7B N5B Zn1B 124.4(5) . .
C7B N6A C9A 105.0(7) . .
C7B N6A Zn2A 128.7(6) . .
C9A N6A Zn2A 125.4(6) . .
C7A N6B C9B 105.3(6) . .
C7A N6B Zn2B 119.8(5) . .
C9B N6B Zn2B 132.1(6) . .
C10A N7A C11A 103.8(7) . .
C10A N7A Zn1A 125.5(5) . .
C11A N7A Zn1A 130.0(5) . .
C10B N7B C11B 105.1(6) . .
C10B N7B Zn1B 126.9(5) . 3_554
C11B N7B Zn1B 127.8(5) . 3_554
C10B N8A C12A 102.9(6) . .
C10B N8A Zn2A 127.8(6) . .
C12A N8A Zn2A 129.1(5) . .
C10A N8B C12B 103.1(6) . .
C10A N8B Zn2B 120.9(5) . 7_545
C12B N8B Zn2B 134.7(5) . 7_545
N7A Zn1A N3A 102.9(2) . .
N7A Zn1A N5A 108.5(3) . .
N3A Zn1A N5A 114.0(3) . .
N7A Zn1A N1A 113.2(3) . .
N3A Zn1A N1A 110.2(3) . .
N5A Zn1A N1A 108.0(3) . .
N3B Zn1B N7B 109.7(2) . 4_455
N3B Zn1B N1B 112.8(3) . .
N7B Zn1B N1B 109.9(3) 4_455 .
N3B Zn1B N5B 103.8(3) . .
N7B Zn1B N5B 116.0(3) 4_455 .
N1B Zn1B N5B 104.5(3) . .
N4A Zn2A N8A 110.8(2) 6_454 .
N4A Zn2A N6A 108.3(3) 6_454 .
N8A Zn2A N6A 108.0(3) . .
N4A Zn2A N2A 105.1(2) 6_454 .
N8A Zn2A N2A 108.2(2) . .
N6A Zn2A N2A 116.3(3) . .
N8B Zn2B N6B 116.0(3) 8_453 .
N8B Zn2B N4B 117.1(3) 8_453 .
N6B Zn2B N4B 104.6(3) . .
N8B Zn2B N2B 105.1(3) 8_453 .
N6B Zn2B N2B 110.3(3) . .
N4B Zn2B N2B 102.9(3) . .

loop_
_geom_bond_atom_site_label_1
_geom_bond_atom_site_label_2
_geom_bond_distance
_geom_bond_site_symmetry_2
C1A N2A 1.290(9) .
C1A N1A 1.315(9) .
C1A H1A 0.9300 .
C1B N2B 1.311(9) .
C1B N1B 1.317(9) 8_453
C1B H1B 0.9300 .
C2A C3A 1.288(11) .
C2A N1A 1.350(10) .
C2A H2A 0.9300 .
C2B C3B 1.343(10) .
C2B N1B 1.345(10) 8_453
C2B H2B 0.9300 .
C3A N2A 1.355(10) .
C3A H3A 0.9300 .
C3B N2B 1.358(9) .
C3B H3B 0.9300 .
C4A N3A 1.323(9) .
C4A N4A 1.329(10) .
C4A H4A 0.9300 .
C4B N4B 1.313(9) .
C4B N3B 1.329(9) 6_453
C4B H4B 0.9300 .
C5A N3A 1.352(9) .
C5A C6A 1.365(10) .
C5A H5A 0.9300 .
C5B N3B 1.323(10) 6_453
C5B C6B 1.348(11) .
C5B H5B 0.9300 .
C6A N4A 1.343(9) .
C6A H6A 0.9300 .
C6B N4B 1.337(10) .
C6B H6B 0.9300 .
C7A N6B 1.343(9) .
C7A N5A 1.347(8) .
C7A H7A 0.9300 .
C7B N6A 1.280(9) .
C7B N5B 1.341(8) .
C7B H7B 0.9300 .
C8A C9B 1.330(11) .
C8A N5A 1.333(10) .
C8A H8A 0.9300 .
C8B N5B 1.330(10) .
C8B C9A 1.357(11) .
C8B H8B 0.9300 .
C9A N6A 1.328(9) .
C9A H9A 0.9300 .
C9B N6B 1.355(10) .
C9B H9B 0.9300 .
C10A N7A 1.311(9) .
C10A N8B 1.336(8) .
C10A H10A 0.9300 .
C10B N7B 1.317(8) .
C10B N8A 1.342(9) .
C10B H10B 0.9300 .
C11A N7A 1.320(8) .
C11A C12B 1.349(10) .
C11A H11A 0.9300 .
C11B C12A 1.352(10) .
C11B N7B 1.362(9) .
C11B H11B 0.9300 .
C12A N8A 1.375(9) .
C12A H12A 0.9300 .
C12B N8B 1.345(9) .
C12B H12B 0.9300 .
N1A Zn1A 2.008(6) .
N1B C1B 1.317(9) 7_545
N1B C2B 1.345(10) 7_545
N1B Zn1B 1.981(6) .
N2A Zn2A 2.008(6) .
N2B Zn2B 2.007(6) .
N3A Zn1A 1.983(6) .
N3B C5B 1.323(11) 6_455
N3B C4B 1.329(9) 6_455
N3B Zn1B 1.975(5) .
N4A Zn2A 1.983(6) 6_454
N4B Zn2B 1.984(5) .
N5A Zn1A 1.984(7) .
N5B Zn1B 2.019(6) .
N6A Zn2A 2.004(6) .
N6B Zn2B 1.971(6) .
N7A Zn1A 1.979(6) .
N7B Zn1B 1.980(6) 3_554
N8A Zn2A 1.988(6) .
N8B Zn2B 1.966(6) 7_545
Zn1B N7B 1.980(6) 4_455
Zn2A N4A 1.983(6) 6_454
Zn2B N8B 1.966(6) 8_453

loop_
_geom_torsion_atom_site_label_1
_geom_torsion_atom_site_label_2
_geom_torsion_atom_site_label_3
_geom_torsion_atom_site_label_4
_geom_torsion
_geom_torsion_site_symmetry_1
_geom_torsion_site_symmetry_4
N1A C2A C3A N2A 0.5(12) . .
N1B C2B C3B N2B 1.1(10) 8_453 .
N3A C5A C6A N4A 0.3(10) . .
N3B C5B C6B N4B 0.4(13) 6_453 .
N5B C8B C9A N6A 4.0(12) . .
N5A C8A C9B N6B -1.0(12) . .
N7B C11B C12A N8A 1.1(9) . .
N7A C11A C12B N8B 3.4(9) . .
N2A C1A N1A C2A 0.8(9) . .
N2A C1A N1A Zn1A 178.9(5) . .
C3A C2A N1A C1A -0.8(10) . .
C3A C2A N1A Zn1A -178.9(6) . .
N1A C1A N2A C3A -0.6(9) . .
N1A C1A N2A Zn2A -176.9(5) . .
C2A C3A N2A C1A 0.0(10) . .
C2A C3A N2A Zn2A 176.6(6) . .
N1B C1B N2B C3B 1.5(9) 8_453 .
N1B C1B N2B Zn2B -179.3(5) 8_453 .
C2B C3B N2B C1B -1.6(9) . .
C2B C3B N2B Zn2B 179.3(6) . .
N4A C4A N3A C5A -0.1(9) . .
N4A C4A N3A Zn1A 178.0(5) . .
C6A C5A N3A C4A -0.1(9) . .
C6A C5A N3A Zn1A -178.3(5) . .
N3A C4A N4A C6A 0.2(10) . .
N3A C4A N4A Zn2A -174.2(5) . 6_454
C5A C6A N4A C4A -0.3(9) . .
C5A C6A N4A Zn2A 174.3(6) . 6_454
N3B C4B N4B C6B 2.1(11) 6_453 .
N3B C4B N4B Zn2B -163.5(6) 6_453 .
C5B C6B N4B C4B -1.5(12) . .
C5B C6B N4B Zn2B 164.4(7) . .
C9B C8A N5A C7A 1.3(11) . .
C9B C8A N5A Zn1A 170.0(6) . .
N6B C7A N5A C8A -1.2(10) . .
N6B C7A N5A Zn1A -170.8(5) . .
C9A C8B N5B C7B -2.1(11) . .
C9A C8B N5B Zn1B 161.0(6) . .
N6A C7B N5B C8B -0.6(10) . .
N6A C7B N5B Zn1B -164.9(5) . .
N5B C7B N6A C9A 3.0(9) . .
N5B C7B N6A Zn2A 172.3(5) . .
C8B C9A N6A C7B -4.2(10) . .
C8B C9A N6A Zn2A -173.9(6) . .
N5A C7A N6B C9B 0.6(9) . .
N5A C7A N6B Zn2B 163.9(5) . .
C8A C9B N6B C7A 0.2(10) . .
C8A C9B N6B Zn2B -160.1(7) . .
N8B C10A N7A C11A 3.2(9) . .
N8B C10A N7A Zn1A -168.0(5) . .
C12B C11A N7A C10A -3.9(9) . .
C12B C11A N7A Zn1A 166.7(5) . .
N8A C10B N7B C11B -0.2(9) . .
N8A C10B N7B Zn1B 175.9(5) . 3_554
C12A C11B N7B C10B -0.6(9) . .
C12A C11B N7B Zn1B -176.6(5) . 3_554
N7B C10B N8A C12A 0.8(8) . .
N7B C10B N8A Zn2A 176.3(5) . .
C11B C12A N8A C10B -1.1(8) . .
C11B C12A N8A Zn2A -176.5(5) . .
N7A C10A N8B C12B -1.2(8) . .
N7A C10A N8B Zn2B 167.9(5) . 7_545
C11A C12B N8B C10A -1.3(8) . .
C11A C12B N8B Zn2B -168.1(6) . 7_545
C10A N7A Zn1A N3A 92.9(6) . .
C11A N7A Zn1A N3A -75.8(8) . .
C10A N7A Zn1A N5A -146.0(6) . .
C11A N7A Zn1A N5A 45.3(8) . .
C10A N7A Zn1A N1A -26.1(7) . .
C11A N7A Zn1A N1A 165.2(7) . .
C4A N3A Zn1A N7A 176.7(7) . .
C5A N3A Zn1A N7A -5.6(7) . .
C4A N3A Zn1A N5A 59.4(7) . .
C5A N3A Zn1A N5A -123.0(6) . .
C4A N3A Zn1A N1A -62.3(7) . .
C5A N3A Zn1A N1A 115.4(6) . .
C8A N5A Zn1A N7A 70.7(8) . .
C7A N5A Zn1A N7A -122.6(6) . .
C8A N5A Zn1A N3A -175.2(8) . .
C7A N5A Zn1A N3A -8.6(7) . .
C8A N5A Zn1A N1A -52.4(8) . .
C7A N5A Zn1A N1A 114.3(6) . .
C1A N1A Zn1A N7A 68.9(7) . .
C2A N1A Zn1A N7A -113.5(7) . .
C1A N1A Zn1A N3A -45.8(7) . .
C2A N1A Zn1A N3A 131.8(7) . .
C1A N1A Zn1A N5A -170.9(7) . .
C2A N1A Zn1A N5A 6.7(8) . .
C5B N3B Zn1B N7B 62.9(9) 6_455 4_455
C4B N3B Zn1B N7B -109.1(7) 6_455 4_455
C5B N3B Zn1B N1B -59.9(9) 6_455 .
C4B N3B Zn1B N1B 128.1(7) 6_455 .
C5B N3B Zn1B N5B -172.5(8) 6_455 .
C4B N3B Zn1B N5B 15.5(7) 6_455 .
C1B N1B Zn1B N3B 175.8(6) 7_545 .
C2B N1B Zn1B N3B -21.0(9) 7_545 .
C1B N1B Zn1B N7B 53.1(7) 7_545 4_455
C2B N1B Zn1B N7B -143.8(8) 7_545 4_455
C1B N1B Zn1B N5B -72.1(7) 7_545 .
C2B N1B Zn1B N5B 91.0(8) 7_545 .
C8B N5B Zn1B N3B -73.3(8) . .
C7B N5B Zn1B N3B 86.7(7) . .
C8B N5B Zn1B N7B 47.2(9) . 4_455
C7B N5B Zn1B N7B -152.8(6) . 4_455
C8B N5B Zn1B N1B 168.3(8) . .
C7B N5B Zn1B N1B -31.7(7) . .
C10B N8A Zn2A N4A 28.6(7) . 6_454
C12A N8A Zn2A N4A -157.1(6) . 6_454
C10B N8A Zn2A N6A 147.1(6) . .
C12A N8A Zn2A N6A -38.6(7) . .
C10B N8A Zn2A N2A -86.2(6) . .
C12A N8A Zn2A N2A 88.1(7) . .
C7B N6A Zn2A N4A -84.8(7) . 6_454
C9A N6A Zn2A N4A 82.5(7) . 6_454
C7B N6A Zn2A N8A 155.1(7) . .
C9A N6A Zn2A N8A -37.6(7) . .
C7B N6A Zn2A N2A 33.3(7) . .
C9A N6A Zn2A N2A -159.4(7) . .
C1A N2A Zn2A N4A 74.9(7) . 6_454
C3A N2A Zn2A N4A -100.7(7) . 6_454
C1A N2A Zn2A N8A -166.7(6) . .
C3A N2A Zn2A N8A 17.8(7) . .
C1A N2A Zn2A N6A -44.9(7) . .
C3A N2A Zn2A N6A 139.5(6) . .
C7A N6B Zn2B N8B 167.4(5) . 8_453
C9B N6B Zn2B N8B -34.6(8) . 8_453
C7A N6B Zn2B N4B -62.0(7) . .
C9B N6B Zn2B N4B 96.1(8) . .
C7A N6B Zn2B N2B 48.0(7) . .
C9B N6B Zn2B N2B -153.9(7) . .
C4B N4B Zn2B N8B -53.0(8) . 8_453
C6B N4B Zn2B N8B 144.6(8) . 8_453
C4B N4B Zn2B N6B 177.0(7) . .
C6B N4B Zn2B N6B 14.6(8) . .
C4B N4B Zn2B N2B 61.7(8) . .
C6B N4B Zn2B N2B -100.7(8) . .
C1B N2B Zn2B N8B 139.0(6) . 8_453
C3B N2B Zn2B N8B -42.1(7) . 8_453
C1B N2B Zn2B N6B -95.2(6) . .
C3B N2B Zn2B N6B 83.7(7) . .
C1B N2B Zn2B N4B 15.9(6) . .
C3B N2B Zn2B N4B -165.1(7) . .
